data_2208787
loop_
_publ_author_name
'Rathore, R. S.'
'Narasimhamurthy, T.'
'Vijay, T.'
'Yathirajan, H. S.'
'Anilkumar, H. G.'
'Basavaraju, Y. B.'

_publ_section_title
;
 4-Methoxy-3-methylbenzophenone
;
_journal_coeditor_code BH2010
_journal_issue 5
_journal_name_full 'Acta Crystallographica Section E'
_journal_page_first o1749
_journal_page_last o1750
_journal_paper_doi 10.1107/S1600536806011986
_journal_volume 62
_journal_year 2006
_chemical_formula_iupac 'C15 H14 O2'
_chemical_formula_moiety 'C15 H14 O2'
_chemical_formula_sum 'C15 H14 O2'
_chemical_formula_weight 226.26
_chemical_melting_point 343
_chemical_name_systematic 4-Methoxy-3-methylbenzophenone
_space_group_IT_number 61
_symmetry_cell_setting orthorhombic
_symmetry_space_group_name_Hall '-P 2ac 2ab'
_symmetry_space_group_name_H-M 'P b c a'
_atom_sites_solution_hydrogens geom
_atom_sites_solution_primary direct
_atom_sites_solution_secondary difmap
_cell_angle_alpha 90.00
_cell_angle_beta 90.00
_cell_angle_gamma 90.00
_cell_formula_units_Z 8
_cell_length_a 8.582(2)
_cell_length_b 11.314(3)
_cell_length_c 24.941(7)
_cell_measurement_reflns_used 805
_cell_measurement_temperature 295(2)
_cell_measurement_theta_max 22.8
_cell_measurement_theta_min 3.1
_cell_volume 2421.7(11)
_computing_cell_refinement 'SAINT-Plus (Bruker, 2001)'
_computing_data_collection 'SMART (Bruker, 2001)'
_computing_data_reduction SAINT-Plus
_computing_molecular_graphics 'ORTEP-3 (Farrugia, 1997) ans PLATON (Spek, 2003)'
_computing_publication_material 'SHELXL97 and PLATON'
_computing_structure_refinement 'SHELXL97 (Sheldrick, 1997)'
_computing_structure_solution 'SHELXTL (Bruker, 2000)'
_diffrn_ambient_temperature 295(2)
_diffrn_measured_fraction_theta_full 1.000
_diffrn_measured_fraction_theta_max 1.000
_diffrn_measurement_device_type 'Bruker SMART CCD area-detector'
_diffrn_measurement_method '\f and \w'
_diffrn_radiation_monochromator graphite
_diffrn_radiation_source 'fine-focus sealed tube'
_diffrn_radiation_type MoK\a
_diffrn_radiation_wavelength 0.71073
_diffrn_reflns_av_R_equivalents 0.0483
_diffrn_reflns_av_sigmaI/netI 0.0309
_diffrn_reflns_limit_h_max 10
_diffrn_reflns_limit_h_min -10
_diffrn_reflns_limit_k_max 13
_diffrn_reflns_limit_k_min -13
_diffrn_reflns_limit_l_max 30
_diffrn_reflns_limit_l_min -30
_diffrn_reflns_number 17509
_diffrn_reflns_theta_full 26.00
_diffrn_reflns_theta_max 26.00
_diffrn_reflns_theta_min 2.88
_diffrn_standards_decay_% 0
_diffrn_standards_interval_count 0
_diffrn_standards_interval_time 0
_diffrn_standards_number 0
_exptl_absorpt_coefficient_mu 0.081
_exptl_absorpt_correction_T_max 0.988
_exptl_absorpt_correction_T_min 0.960
_exptl_absorpt_correction_type multi-scan
_exptl_absorpt_process_details '(SADABS; Sheldrick, 1996)'
_exptl_crystal_colour Colourless
_exptl_crystal_density_diffrn 1.241
_exptl_crystal_density_method 'not measured'
_exptl_crystal_description Cube
_exptl_crystal_F_000 960
_exptl_crystal_size_max 0.34
_exptl_crystal_size_mid 0.31
_exptl_crystal_size_min 0.25
_refine_diff_density_max 0.144
_refine_diff_density_min -0.138
_refine_ls_extinction_method none
_refine_ls_goodness_of_fit_ref 1.098
_refine_ls_hydrogen_treatment constr
_refine_ls_matrix_type full
_refine_ls_number_parameters 156
_refine_ls_number_reflns 2380
_refine_ls_number_restraints 0
_refine_ls_restrained_S_all 1.098
_refine_ls_R_factor_all 0.0867
_refine_ls_R_factor_gt 0.0527
_refine_ls_shift/su_max 0.000
_refine_ls_shift/su_mean 0.000
_refine_ls_structure_factor_coef Fsqd
_refine_ls_weighting_details 'calc w=1/[\s^2^(Fo^2^)+(0.0423P)^2^+0.4398P] where P=(Fo^2^+2Fc^2^)/3'
_refine_ls_weighting_scheme calc
_refine_ls_wR_factor_gt 0.1054
_refine_ls_wR_factor_ref 0.1185
_reflns_number_gt 1630
_reflns_number_total 2380
_reflns_threshold_expression I>2\s(I)
_cod_data_source_file bh2010.cif
_cod_data_source_block I
_cod_original_cell_volume 2421.5(12)
_cod_database_code 2208787
_cod_database_fobs_code 2208787

loop_
_symmetry_equiv_pos_as_xyz
'x, y, z'
'-x+1/2, -y, z+1/2'
'x+1/2, -y+1/2, -z'
'-x, y+1/2, -z+1/2'
'-x, -y, -z'
'1/2+x, y, 1/2-z'
'1/2-x, 1/2+y, z'
'x, 1/2-y, 1/2+z'

loop_
_atom_site_type_symbol
_atom_site_label
_atom_site_fract_x
_atom_site_fract_y
_atom_site_fract_z
_atom_site_U_iso_or_equiv
_atom_site_adp_type
_atom_site_calc_flag
_atom_site_refinement_flags
_atom_site_occupancy
O O1 0.19280(19) 0.97690(13) 0.35447(6) 0.0740(5) Uani d . 1
O O2 0.11439(17) 0.84840(13) 0.59858(5) 0.0613(4) Uani d . 1
C C1 0.1109(2) 0.87921(15) 0.43303(7) 0.0401(4) Uani d . 1
C C2 0.2119(2) 0.94389(15) 0.46572(7) 0.0434(5) Uani d . 1
H H2 0.2816 0.9959 0.4496 0.052 Uiso calc R 1
C C3 0.2126(2) 0.93393(15) 0.52075(7) 0.0418(5) Uani d . 1
C C4 0.1058(2) 0.85567(16) 0.54420(7) 0.0423(5) Uani d . 1
C C5 0.0017(2) 0.79266(15) 0.51310(7) 0.0443(5) Uani d . 1
H H5 -0.0705 0.7426 0.5292 0.053 Uiso calc R 1
C C6 0.0052(2) 0.80438(15) 0.45792(7) 0.0423(5) Uani d . 1
H H6 -0.0646 0.7614 0.4371 0.051 Uiso calc R 1
C C7 0.1143(2) 0.89814(17) 0.37433(8) 0.0477(5) Uani d . 1
C C8 0.0190(2) 0.82071(17) 0.33824(7) 0.0472(5) Uani d . 1
C C9 0.0316(2) 0.69873(18) 0.33905(7) 0.0546(5) Uani d . 1
H H9 0.0958 0.6624 0.3642 0.065 Uiso calc R 1
C C10 -0.0505(3) 0.6308(2) 0.30276(8) 0.0711(7) Uani d . 1
H H10 -0.0397 0.5490 0.3029 0.085 Uiso calc R 1
C C11 -0.1480(3) 0.6842(3) 0.26661(9) 0.0878(9) Uani d . 1
H H11 -0.2047 0.6382 0.2426 0.105 Uiso calc R 1
C C12 -0.1624(3) 0.8048(3) 0.26558(9) 0.0895(9) Uani d . 1
H H12 -0.2290 0.8404 0.2410 0.107 Uiso calc R 1
C C13 -0.0782(3) 0.8737(2) 0.30098(8) 0.0681(7) Uani d . 1
H H13 -0.0869 0.9556 0.2998 0.082 Uiso calc R 1
C C14 0.3212(2) 1.00539(18) 0.55519(8) 0.0597(6) Uani d . 1
H H14A 0.3917 0.9534 0.5735 0.090 Uiso calc R 1
H H14B 0.2619 1.0494 0.5810 0.090 Uiso calc R 1
H H14C 0.3793 1.0590 0.5330 0.090 Uiso calc R 1
C C15 0.0070(3) 0.77441(19) 0.62638(8) 0.0688(6) Uani d . 1
H H15A -0.0972 0.8023 0.6204 0.103 Uiso calc R 1
H H15B 0.0295 0.7763 0.6641 0.103 Uiso calc R 1
H H15C 0.0164 0.6948 0.6134 0.103 Uiso calc R 1

loop_
_atom_site_aniso_label
_atom_site_aniso_U_11
_atom_site_aniso_U_22
_atom_site_aniso_U_33
_atom_site_aniso_U_12
_atom_site_aniso_U_13
_atom_site_aniso_U_23
O1 0.0926(12) 0.0679(10) 0.0615(9) -0.0238(9) 0.0067(8) 0.0135(8)
O2 0.0668(10) 0.0746(10) 0.0425(8) -0.0077(8) -0.0013(7) -0.0015(7)
C1 0.0400(11) 0.0337(9) 0.0465(10) 0.0048(8) 0.0014(8) 0.0001(8)
C2 0.0383(11) 0.0366(10) 0.0553(11) 0.0005(9) 0.0028(9) 0.0035(9)
C3 0.0347(10) 0.0370(10) 0.0536(11) 0.0042(8) -0.0045(9) -0.0034(8)
C4 0.0445(11) 0.0423(10) 0.0401(10) 0.0088(9) -0.0003(9) -0.0042(8)
C5 0.0446(11) 0.0409(10) 0.0475(11) -0.0039(9) 0.0052(9) -0.0017(8)
C6 0.0419(11) 0.0384(10) 0.0464(10) -0.0019(9) -0.0021(9) -0.0054(8)
C7 0.0493(12) 0.0439(11) 0.0499(11) 0.0040(10) 0.0038(9) 0.0058(9)
C8 0.0450(11) 0.0607(13) 0.0359(10) 0.0025(10) 0.0040(9) 0.0019(9)
C9 0.0601(13) 0.0596(13) 0.0440(11) -0.0015(11) 0.0020(10) -0.0034(10)
C10 0.0804(17) 0.0793(17) 0.0535(13) -0.0154(14) 0.0112(12) -0.0159(12)
C11 0.0763(19) 0.139(3) 0.0483(14) -0.0290(19) -0.0035(13) -0.0180(16)
C12 0.0747(18) 0.139(3) 0.0543(15) 0.0034(19) -0.0176(13) 0.0081(16)
C13 0.0695(15) 0.0842(17) 0.0505(12) 0.0105(13) -0.0061(12) 0.0109(12)
C14 0.0540(13) 0.0585(13) 0.0667(13) -0.0052(11) -0.0138(11) -0.0056(11)
C15 0.0862(17) 0.0723(15) 0.0480(12) -0.0030(14) 0.0152(12) 0.0028(11)

loop_
_atom_type_symbol
_atom_type_description
_atom_type_scat_dispersion_real
_atom_type_scat_dispersion_imag
_atom_type_scat_source
C C 0.0033 0.0016 'International Tables Vol C Tables 4.2.6.8 and 6.1.1.4'
H H 0.0000 0.0000 'International Tables Vol C Tables 4.2.6.8 and 6.1.1.4'
O O 0.0106 0.0060 'International Tables Vol C Tables 4.2.6.8 and 6.1.1.4'

loop_
_geom_angle_atom_site_label_1
_geom_angle_atom_site_label_2
_geom_angle_atom_site_label_3
_geom_angle
_geom_angle_publ_flag
C4 O2 C15 119.04(16) y
C6 C1 C2 117.66(16) ?
C6 C1 C7 122.92(17) y
C2 C1 C7 119.31(16) y
C3 C2 C1 122.79(17) ?
C3 C2 H2 118.6 ?
C1 C2 H2 118.6 ?
C2 C3 C4 117.70(16) ?
C2 C3 C14 121.87(17) y
C4 C3 C14 120.42(17) y
O2 C4 C5 124.29(17) y
O2 C4 C3 114.75(16) y
C5 C4 C3 120.95(16) ?
C4 C5 C6 119.68(17) ?
C4 C5 H5 120.2 ?
C6 C5 H5 120.2 ?
C5 C6 C1 121.18(17) ?
C5 C6 H6 119.4 ?
C1 C6 H6 119.4 ?
O1 C7 C1 121.16(18) y
O1 C7 C8 118.91(17) ?
C1 C7 C8 119.93(16) y
C9 C8 C13 119.2(2) ?
C9 C8 C7 122.07(17) y
C13 C8 C7 118.60(19) y
C10 C9 C8 120.3(2) ?
C10 C9 H9 119.8 ?
C8 C9 H9 119.8 ?
C11 C10 C9 119.8(3) ?
C11 C10 H10 120.1 ?
C9 C10 H10 120.1 ?
C10 C11 C12 120.4(2) ?
C10 C11 H11 119.8 ?
C12 C11 H11 119.8 ?
C11 C12 C13 120.1(2) ?
C11 C12 H12 119.9 ?
C13 C12 H12 119.9 ?
C12 C13 C8 120.0(2) ?
C12 C13 H13 120.0 ?
C8 C13 H13 120.0 ?
C3 C14 H14A 109.5 ?
C3 C14 H14B 109.5 ?
H14A C14 H14B 109.5 ?
C3 C14 H14C 109.5 ?
H14A C14 H14C 109.5 ?
H14B C14 H14C 109.5 ?
O2 C15 H15A 109.5 ?
O2 C15 H15B 109.5 ?
H15A C15 H15B 109.5 ?
O2 C15 H15C 109.5 ?
H15A C15 H15C 109.5 ?
H15B C15 H15C 109.5 ?

loop_
_geom_bond_atom_site_label_1
_geom_bond_atom_site_label_2
_geom_bond_distance
_geom_bond_publ_flag
O1 C7 1.222(2) y
O2 C4 1.361(2) y
O2 C15 1.425(2) y
C1 C6 1.388(2) ?
C1 C2 1.397(2) ?
C1 C7 1.480(3) y
C2 C3 1.377(2) ?
C2 H2 0.9300 ?
C3 C4 1.402(2) ?
C3 C14 1.503(3) y
C4 C5 1.382(2) ?
C5 C6 1.383(2) ?
C5 H5 0.9300 ?
C6 H6 0.9300 ?
C7 C8 1.499(3) y
C8 C9 1.384(3) ?
C8 C13 1.385(3) ?
C9 C10 1.381(3) ?
C9 H9 0.9300 ?
C10 C11 1.370(3) ?
C10 H10 0.9300 ?
C11 C12 1.371(4) ?
C11 H11 0.9300 ?
C12 C13 1.381(3) ?
C12 H12 0.9300 ?
C13 H13 0.9300 ?
C14 H14A 0.9600 ?
C14 H14B 0.9600 ?
C14 H14C 0.9600 ?
C15 H15A 0.9600 ?
C15 H15B 0.9600 ?
C15 H15C 0.9600 ?

loop_
_geom_torsion_atom_site_label_1
_geom_torsion_atom_site_label_2
_geom_torsion_atom_site_label_3
_geom_torsion_atom_site_label_4
_geom_torsion
C6 C1 C2 C3 1.6(3)
C7 C1 C2 C3 178.00(16)
C1 C2 C3 C4 -0.4(3)
C1 C2 C3 C14 -179.36(17)
C15 O2 C4 C5 -2.1(3)
C15 O2 C4 C3 177.78(16)
C2 C3 C4 O2 178.88(16)
C14 C3 C4 O2 -2.2(2)
C2 C3 C4 C5 -1.3(3)
C14 C3 C4 C5 177.68(17)
O2 C4 C5 C6 -178.43(17)
C3 C4 C5 C6 1.7(3)
C4 C5 C6 C1 -0.5(3)
C2 C1 C6 C5 -1.1(3)
C7 C1 C6 C5 -177.38(16)
C6 C1 C7 O1 169.17(18)
C2 C1 C7 O1 -7.0(3)
C6 C1 C7 C8 -10.2(3)
C2 C1 C7 C8 173.61(16)
O1 C7 C8 C9 125.7(2)
C1 C7 C8 C9 -54.9(3)
O1 C7 C8 C13 -50.7(3)
C1 C7 C8 C13 128.68(19)
C13 C8 C9 C10 0.7(3)
C7 C8 C9 C10 -175.71(18)
C8 C9 C10 C11 -1.6(3)
C9 C10 C11 C12 1.2(4)
C10 C11 C12 C13 0.2(4)
C11 C12 C13 C8 -1.1(4)
C9 C8 C13 C12 0.7(3)
C7 C8 C13 C12 177.2(2)

loop_
_cod_related_entry_id
_cod_related_entry_database
_cod_related_entry_code
1 ChemSpider 9688900
